data_4071509
loop_
_publ_author_name
'Zeng, Fanlong'
'Yu, Zhengkun'

_publ_section_title
;
 Exceptionally Efficient Unsymmetrical Ruthenium(II) NNN Complex Catalysts
 Bearing a Pyridyl-Based Pyrazolyl&#x2212;Imidazolyl Ligand for Transfer
 Hydrogenation of Ketones
;
_journal_issue 13
_journal_name_full Organometallics
_journal_page_first 2898
_journal_paper_doi 10.1021/om8002043
_journal_volume 27
_journal_year 2008
_chemical_absolute_configuration ad
_chemical_formula_sum 'C37 H36 Cl2 N5 O P Ru'
_chemical_formula_weight 769.65
_chemical_name_systematic
; 
 ? 
;
_space_group_IT_number 9
_symmetry_cell_setting monoclinic
_symmetry_space_group_name_Hall 'C -2yc'
_symmetry_space_group_name_H-M 'C 1 c 1'
_atom_sites_solution_hydrogens geom
_atom_sites_solution_primary direct
_atom_sites_solution_secondary difmap
_audit_creation_method SHELXL-97
_cell_angle_alpha 90.00
_cell_angle_beta 104.7770(10)
_cell_angle_gamma 90.00
_cell_formula_units_Z 4
_cell_length_a 14.5821(12)
_cell_length_b 15.1108(12)
_cell_length_c 15.6511(13)
_cell_measurement_reflns_used 5441
_cell_measurement_temperature 293(2)
_cell_measurement_theta_max 55.023
_cell_measurement_theta_min 4.346
_cell_volume 3334.6(5)
_computing_cell_refinement 'Bruker SMART'
_computing_data_collection 'Bruker SMART'
_computing_data_reduction 'Bruker SHELXTL'
_computing_molecular_graphics 'Bruker SHELXTL'
_computing_publication_material 'Bruker SHELXTL'
_computing_structure_refinement 'SHELXL-97 (Sheldrick, 1997)'
_computing_structure_solution 'SHELXS-97 (Sheldrick, 1990)'
_diffrn_ambient_temperature 293(2)
_diffrn_measured_fraction_theta_full 0.993
_diffrn_measured_fraction_theta_max 0.993
_diffrn_measurement_device_type 'CCD area detector'
_diffrn_measurement_method 'phi and omega scans'
_diffrn_radiation_monochromator graphite
_diffrn_radiation_source 'fine-focus sealed tube'
_diffrn_radiation_type MoK\a
_diffrn_radiation_wavelength 0.71073
_diffrn_reflns_av_R_equivalents 0.0739
_diffrn_reflns_av_sigmaI/netI 0.0564
_diffrn_reflns_limit_h_max 18
_diffrn_reflns_limit_h_min -9
_diffrn_reflns_limit_k_max 18
_diffrn_reflns_limit_k_min -19
_diffrn_reflns_limit_l_max 17
_diffrn_reflns_limit_l_min -19
_diffrn_reflns_number 9653
_diffrn_reflns_theta_full 27.00
_diffrn_reflns_theta_max 27.00
_diffrn_reflns_theta_min 1.98
_exptl_absorpt_coefficient_mu 0.718
_exptl_absorpt_correction_T_max 1.00000
_exptl_absorpt_correction_T_min 0.84251
_exptl_absorpt_correction_type empirical
_exptl_absorpt_process_details sadabs
_exptl_crystal_colour black
_exptl_crystal_density_diffrn 1.533
_exptl_crystal_density_method 'not measured'
_exptl_crystal_description prismatic
_exptl_crystal_F_000 1576
_exptl_crystal_size_max 0.468
_exptl_crystal_size_mid 0.274
_exptl_crystal_size_min 0.212
_refine_diff_density_max 1.868
_refine_diff_density_min -0.934
_refine_diff_density_rms 0.109
_refine_ls_abs_structure_details 'Flack H D (1983), Acta Cryst. A39, 876-881'
_refine_ls_abs_structure_Flack -0.07(4)
_refine_ls_extinction_method none
_refine_ls_goodness_of_fit_ref 1.054
_refine_ls_hydrogen_treatment constr
_refine_ls_matrix_type full
_refine_ls_number_parameters 429
_refine_ls_number_reflns 4726
_refine_ls_number_restraints 3
_refine_ls_restrained_S_all 1.054
_refine_ls_R_factor_all 0.0532
_refine_ls_R_factor_gt 0.0506
_refine_ls_shift/su_max 0.063
_refine_ls_shift/su_mean 0.002
_refine_ls_structure_factor_coef Fsqd
_refine_ls_weighting_details 'calc w=1/[\s^2^(Fo^2^)+(0.1031P)^2^+0.0000P] where P=(Fo^2^+2Fc^2^)/3'
_refine_ls_weighting_scheme calc
_refine_ls_wR_factor_gt 0.1346
_refine_ls_wR_factor_ref 0.1394
_reflns_number_gt 4478
_reflns_number_total 4726
_reflns_threshold_expression >2sigma(I)
_cod_data_source_file om8002043-file004.cif
_cod_data_source_block cd27369_(complex_4b.MeOH)
_cod_depositor_comments
;
The following automatic conversions were performed:

'_symmetry_cell_setting' value 'Monoclinic' changed to 'monoclinic'
according to /home/saulius/struct/CIF-dictionaries/cif_core.dic
dictionary named 'cif_core.dic' version 2.4.1 from 2010-06-29.

Automatic conversion script
Id: cif_fix_values 1715 2011-07-08 13:25:40Z adriana 
;
_cod_original_sg_symbol_H-M Cc
_cod_database_code 4071509

loop_
_symmetry_equiv_pos_as_xyz
'x, y, z'
'x, -y, z+1/2'
'x+1/2, y+1/2, z'
'x+1/2, -y+1/2, z+1/2'

loop_
_atom_site_label
_atom_site_type_symbol
_atom_site_fract_x
_atom_site_fract_y
_atom_site_fract_z
_atom_site_U_iso_or_equiv
_atom_site_adp_type
_atom_site_occupancy
_atom_site_symmetry_multiplicity
_atom_site_calc_flag
_atom_site_refinement_flags
Ru Ru 0.05180(3) 0.72563(3) -0.05597(2) 0.03376(15) Uani 1 1 d .
P1 P -0.01216(12) 0.74519(12) 0.06205(10) 0.0312(3) Uani 1 1 d .
Cl1 Cl -0.06045(13) 0.83160(10) -0.14475(11) 0.0421(4) Uani 1 1 d .
Cl2 Cl 0.12052(17) 0.70884(14) -0.18387(13) 0.0548(5) Uani 1 1 d .
N1 N 0.1435(4) 0.6372(4) 0.0070(4) 0.0379(12) Uani 1 1 d .
N2 N -0.0231(5) 0.6101(4) -0.0972(3) 0.0394(13) Uani 1 1 d .
N3 N -0.0213(5) 0.4620(4) -0.0903(4) 0.0506(14) Uani 1 1 d .
N4 N 0.1723(4) 0.8025(4) -0.0009(3) 0.0362(11) Uani 1 1 d .
N5 N 0.2462(4) 0.7528(4) 0.0491(4) 0.0394(12) Uani 1 1 d .
O1 O 0.3424(11) 0.7008(11) -0.1270(13) 0.167(6) Uani 1 1 d D
H1 H 0.2935 0.7127 -0.1645 0.251 Uiso 1 1 calc R
C1 C 0.2279(5) 0.6603(5) 0.0544(5) 0.0448(15) Uani 1 1 d .
C2 C 0.2922(6) 0.6009(6) 0.1039(6) 0.055(2) Uani 1 1 d .
H2 H 0.3496 0.6194 0.1407 0.066 Uiso 1 1 calc R
C3 C 0.2669(6) 0.5131(6) 0.0961(7) 0.066(2) Uani 1 1 d .
H3 H 0.3101 0.4711 0.1258 0.079 Uiso 1 1 calc R
C4 C 0.1838(7) 0.4859(5) 0.0480(6) 0.059(2) Uani 1 1 d .
H4 H 0.1683 0.4261 0.0454 0.071 Uiso 1 1 calc R
C5 C 0.1182(5) 0.5488(4) 0.0002(5) 0.0444(15) Uani 1 1 d .
C6 C 0.0262(5) 0.5378(4) -0.0589(5) 0.0414(15) Uani 1 1 d .
C7 C -0.1013(5) 0.5790(4) -0.1575(5) 0.0435(15) Uani 1 1 d .
C8 C -0.1028(6) 0.4856(5) -0.1538(6) 0.0506(18) Uani 1 1 d .
C9 C -0.1699(6) 0.4348(6) -0.2076(6) 0.0575(19) Uani 1 1 d .
H9 H -0.1698 0.3734 -0.2036 0.069 Uiso 1 1 calc R
C10 C -0.2370(7) 0.4798(6) -0.2678(6) 0.064(2) Uani 1 1 d .
H10 H -0.2835 0.4475 -0.3073 0.077 Uiso 1 1 calc R
C11 C -0.2399(7) 0.5721(6) -0.2736(5) 0.060(2) Uani 1 1 d .
H11 H -0.2885 0.5992 -0.3157 0.072 Uiso 1 1 calc R
C12 C -0.1729(6) 0.6232(5) -0.2187(5) 0.0480(18) Uani 1 1 d .
H12 H -0.1749 0.6846 -0.2220 0.058 Uiso 1 1 calc R
C13 C 0.0081(8) 0.3708(5) -0.0707(8) 0.075(3) Uani 1 1 d .
H13A H 0.0578 0.3565 -0.0984 0.113 Uiso 1 1 calc R
H13B H -0.0449 0.3321 -0.0927 0.113 Uiso 1 1 calc R
H13C H 0.0309 0.3633 -0.0079 0.113 Uiso 1 1 calc R
C14 C 0.3295(6) 0.7980(5) 0.0687(5) 0.0501(17) Uani 1 1 d .
C15 C 0.3079(6) 0.8786(5) 0.0309(5) 0.0485(16) Uani 1 1 d .
H15 H 0.3498 0.9255 0.0333 0.058 Uiso 1 1 calc R
C16 C 0.2106(6) 0.8787(4) -0.0126(4) 0.0443(15) Uani 1 1 d .
C17 C 0.4238(6) 0.7663(6) 0.1197(6) 0.059(2) Uani 1 1 d .
H17A H 0.4711 0.8096 0.1169 0.088 Uiso 1 1 calc R
H17B H 0.4384 0.7115 0.0950 0.088 Uiso 1 1 calc R
H17C H 0.4229 0.7571 0.1802 0.088 Uiso 1 1 calc R
C18 C 0.1561(6) 0.9513(5) -0.0658(5) 0.0532(18) Uani 1 1 d .
H18A H 0.1155 0.9274 -0.1190 0.080 Uiso 1 1 calc R
H18B H 0.1992 0.9930 -0.0807 0.080 Uiso 1 1 calc R
H18C H 0.1183 0.9805 -0.0323 0.080 Uiso 1 1 calc R
C19 C 0.0371(5) 0.6655(4) 0.1505(4) 0.0392(14) Uani 1 1 d .
C20 C 0.1243(6) 0.6790(5) 0.2075(5) 0.0516(17) Uani 1 1 d .
H20 H 0.1547 0.7331 0.2073 0.062 Uiso 1 1 calc R
C21 C 0.1683(7) 0.6130(6) 0.2657(6) 0.066(2) Uani 1 1 d .
H21 H 0.2275 0.6225 0.3043 0.079 Uiso 1 1 calc R
C22 C 0.1220(8) 0.5334(6) 0.2647(6) 0.072(3) Uani 1 1 d .
H22 H 0.1509 0.4891 0.3035 0.087 Uiso 1 1 calc R
C23 C 0.0378(8) 0.5178(5) 0.2104(7) 0.065(2) Uani 1 1 d .
H23 H 0.0085 0.4632 0.2109 0.078 Uiso 1 1 calc R
C24 C -0.0068(6) 0.5846(5) 0.1522(5) 0.0502(17) Uani 1 1 d .
H24 H -0.0662 0.5744 0.1143 0.060 Uiso 1 1 calc R
C25 C -0.1412(5) 0.7329(4) 0.0491(4) 0.0375(14) Uani 1 1 d .
C26 C -0.2012(6) 0.7204(5) -0.0330(5) 0.0506(18) Uani 1 1 d .
H26 H -0.1773 0.7198 -0.0826 0.061 Uiso 1 1 calc R
C27 C -0.2980(7) 0.7085(6) -0.0422(7) 0.063(2) Uani 1 1 d .
H27 H -0.3380 0.6984 -0.0980 0.076 Uiso 1 1 calc R
C28 C -0.3347(6) 0.7116(5) 0.0300(7) 0.060(2) Uani 1 1 d .
H28 H -0.3992 0.7022 0.0235 0.072 Uiso 1 1 calc R
C29 C -0.2759(7) 0.7286(5) 0.1122(7) 0.062(2) Uani 1 1 d .
H29 H -0.3013 0.7335 0.1609 0.075 Uiso 1 1 calc R
C30 C -0.1785(6) 0.7384(6) 0.1231(5) 0.0505(17) Uani 1 1 d .
H30 H -0.1387 0.7485 0.1789 0.061 Uiso 1 1 calc R
C31 C 0.0061(5) 0.8526(4) 0.1184(4) 0.0364(13) Uani 1 1 d .
C32 C 0.0118(6) 0.8626(5) 0.2071(4) 0.0475(16) Uani 1 1 d .
H32 H 0.0105 0.8132 0.2421 0.057 Uiso 1 1 calc R
C33 C 0.0194(6) 0.9471(5) 0.2443(5) 0.0552(19) Uani 1 1 d .
H33 H 0.0214 0.9537 0.3038 0.066 Uiso 1 1 calc R
C34 C 0.0240(6) 1.0202(5) 0.1941(6) 0.0549(19) Uani 1 1 d .
H34 H 0.0327 1.0760 0.2200 0.066 Uiso 1 1 calc R
C35 C 0.0155(5) 1.0106(5) 0.1044(5) 0.0504(17) Uani 1 1 d .
H35 H 0.0145 1.0603 0.0692 0.060 Uiso 1 1 calc R
C36 C 0.0085(5) 0.9277(4) 0.0678(4) 0.0428(14) Uani 1 1 d .
H36 H 0.0054 0.9216 0.0080 0.051 Uiso 1 1 calc R
C37 C 0.3564(11) 0.6104(15) -0.1244(11) 0.140(7) Uani 1 1 d D
H37A H 0.4215 0.5977 -0.0959 0.210 Uiso 1 1 calc R
H37B H 0.3412 0.5875 -0.1835 0.210 Uiso 1 1 calc R
H37C H 0.3162 0.5832 -0.0919 0.210 Uiso 1 1 calc R

loop_
_atom_site_aniso_label
_atom_site_aniso_U_11
_atom_site_aniso_U_22
_atom_site_aniso_U_33
_atom_site_aniso_U_23
_atom_site_aniso_U_13
_atom_site_aniso_U_12
Ru 0.0389(3) 0.0318(2) 0.0338(2) 0.00544(18) 0.01506(17) 0.0116(2)
P1 0.0319(8) 0.0319(7) 0.0323(8) 0.0033(6) 0.0129(7) 0.0059(7)
Cl1 0.0468(9) 0.0372(7) 0.0418(8) 0.0079(6) 0.0104(7) 0.0089(7)
Cl2 0.0638(13) 0.0617(10) 0.0471(10) 0.0002(9) 0.0292(9) 0.0124(11)
N1 0.042(3) 0.035(3) 0.040(3) 0.006(2) 0.018(3) 0.014(2)
N2 0.045(3) 0.039(3) 0.036(3) 0.005(2) 0.013(2) 0.009(3)
N3 0.051(4) 0.038(3) 0.070(4) 0.002(3) 0.027(3) 0.002(3)
N4 0.032(3) 0.044(3) 0.034(2) 0.003(2) 0.010(2) 0.010(2)
N5 0.035(3) 0.041(3) 0.045(3) 0.005(2) 0.014(2) 0.008(2)
O1 0.107(10) 0.170(12) 0.231(18) -0.031(12) 0.057(10) -0.055(10)
C1 0.042(4) 0.047(4) 0.051(4) 0.011(3) 0.022(3) 0.012(3)
C2 0.042(4) 0.060(4) 0.063(5) 0.019(4) 0.012(4) 0.016(4)
C3 0.042(4) 0.067(5) 0.086(6) 0.021(5) 0.011(4) 0.018(4)
C4 0.066(6) 0.034(4) 0.082(6) 0.022(4) 0.031(5) 0.018(4)
C5 0.045(4) 0.040(3) 0.055(4) 0.010(3) 0.027(3) 0.009(3)
C6 0.048(4) 0.031(3) 0.054(4) 0.005(3) 0.028(4) 0.010(3)
C7 0.051(4) 0.038(3) 0.050(4) 0.000(3) 0.030(3) 0.008(3)
C8 0.058(5) 0.038(4) 0.066(4) -0.004(3) 0.036(4) 0.001(3)
C9 0.048(4) 0.050(4) 0.079(5) -0.012(4) 0.025(4) -0.006(4)
C10 0.061(5) 0.065(5) 0.067(5) -0.027(4) 0.018(4) -0.010(4)
C11 0.056(5) 0.078(5) 0.048(4) -0.013(4) 0.017(4) -0.007(4)
C12 0.048(4) 0.052(4) 0.046(4) -0.006(3) 0.014(3) 0.002(3)
C13 0.067(5) 0.040(4) 0.125(8) 0.006(5) 0.038(5) 0.008(4)
C14 0.047(4) 0.058(4) 0.045(4) -0.004(3) 0.012(3) 0.012(4)
C15 0.050(4) 0.045(4) 0.052(4) -0.001(3) 0.014(3) 0.001(3)
C16 0.052(4) 0.040(3) 0.045(3) 0.000(3) 0.020(3) 0.007(3)
C17 0.041(4) 0.068(5) 0.064(5) 0.001(4) 0.008(4) 0.001(4)
C18 0.054(4) 0.048(4) 0.060(4) 0.011(3) 0.019(4) 0.005(3)
C19 0.050(4) 0.033(3) 0.040(3) 0.012(2) 0.021(3) 0.015(3)
C20 0.048(4) 0.052(4) 0.058(4) 0.009(3) 0.019(3) 0.010(3)
C21 0.057(5) 0.083(6) 0.059(5) 0.022(4) 0.017(4) 0.023(5)
C22 0.085(7) 0.070(5) 0.072(5) 0.036(4) 0.037(5) 0.039(5)
C23 0.088(7) 0.040(4) 0.085(6) 0.017(4) 0.054(5) 0.008(4)
C24 0.059(4) 0.045(3) 0.053(4) 0.006(3) 0.027(3) 0.000(3)
C25 0.039(4) 0.033(3) 0.045(3) 0.003(2) 0.019(3) 0.007(2)
C26 0.047(4) 0.059(4) 0.044(4) 0.002(3) 0.007(3) 0.006(3)
C27 0.044(4) 0.073(5) 0.067(5) 0.002(4) 0.003(4) 0.004(4)
C28 0.043(4) 0.051(4) 0.091(6) 0.022(4) 0.026(4) 0.013(3)
C29 0.054(5) 0.070(5) 0.074(6) 0.021(4) 0.039(5) 0.013(4)
C30 0.042(4) 0.072(5) 0.040(3) 0.000(3) 0.015(3) -0.001(4)
C31 0.033(3) 0.035(3) 0.044(3) 0.002(2) 0.016(3) 0.003(2)
C32 0.055(4) 0.046(3) 0.046(4) -0.006(3) 0.019(3) -0.004(3)
C33 0.056(5) 0.061(4) 0.051(4) -0.018(3) 0.017(4) -0.005(4)
C34 0.047(4) 0.046(4) 0.071(5) -0.019(3) 0.015(4) -0.001(3)
C35 0.046(4) 0.037(3) 0.069(5) 0.001(3) 0.017(4) 0.008(3)
C36 0.047(4) 0.039(3) 0.046(3) -0.003(3) 0.019(3) 0.002(3)
C37 0.077(9) 0.23(2) 0.118(11) -0.042(14) 0.033(8) 0.009(13)

loop_
_atom_type_symbol
_atom_type_description
_atom_type_scat_dispersion_real
_atom_type_scat_dispersion_imag
_atom_type_scat_source
C C 0.0033 0.0016 'International Tables Vol C Tables 4.2.6.8 and 6.1.1.4'
H H 0.0000 0.0000 'International Tables Vol C Tables 4.2.6.8 and 6.1.1.4'
N N 0.0061 0.0033 'International Tables Vol C Tables 4.2.6.8 and 6.1.1.4'
O O 0.0106 0.0060 'International Tables Vol C Tables 4.2.6.8 and 6.1.1.4'
P P 0.1023 0.0942 'International Tables Vol C Tables 4.2.6.8 and 6.1.1.4'
Cl Cl 0.1484 0.1585 'International Tables Vol C Tables 4.2.6.8 and 6.1.1.4'
Ru Ru -1.2594 0.8363 'International Tables Vol C Tables 4.2.6.8 and 6.1.1.4'

loop_
_geom_angle_atom_site_label_1
_geom_angle_atom_site_label_2
_geom_angle_atom_site_label_3
_geom_angle
N1 Ru N2 79.7(2)
N1 Ru N4 77.3(2)
N2 Ru N4 155.9(2)
N1 Ru P1 92.79(17)
N2 Ru P1 93.96(17)
N4 Ru P1 93.88(15)
N1 Ru Cl1 175.69(16)
N2 Ru Cl1 98.68(16)
N4 Ru Cl1 103.84(15)
P1 Ru Cl1 91.29(6)
N1 Ru Cl2 88.35(17)
N2 Ru Cl2 87.23(17)
N4 Ru Cl2 85.39(16)
P1 Ru Cl2 178.48(8)
Cl1 Ru Cl2 87.59(7)
C31 P1 C19 103.7(3)
C31 P1 C25 99.2(3)
C19 P1 C25 102.0(3)
C31 P1 Ru 117.6(2)
C19 P1 Ru 111.2(2)
C25 P1 Ru 120.7(2)
H1 Cl2 Ru 120.8
C1 N1 C5 119.6(6)
C1 N1 Ru 121.5(5)
C5 N1 Ru 118.9(5)
C6 N2 C7 106.4(6)
C6 N2 Ru 111.2(5)
C7 N2 Ru 141.9(5)
C6 N3 C8 107.9(6)
C6 N3 C13 128.7(7)
C8 N3 C13 123.2(7)
C16 N4 N5 105.0(6)
C16 N4 Ru 140.3(5)
N5 N4 Ru 112.4(4)
C14 N5 N4 112.2(6)
C14 N5 C1 130.4(6)
N4 N5 C1 115.8(6)
C37 O1 H1 109.5
N1 C1 C2 123.2(7)
N1 C1 N5 113.0(6)
C2 C1 N5 123.8(7)
C3 C2 C1 116.6(8)
C3 C2 H2 121.7
C1 C2 H2 121.7
C4 C3 C2 122.5(8)
C4 C3 H3 118.7
C2 C3 H3 118.7
C3 C4 C5 119.4(7)
C3 C4 H4 120.3
C5 C4 H4 120.3
N1 C5 C4 118.4(7)
N1 C5 C6 110.5(6)
C4 C5 C6 131.1(7)
N2 C6 N3 110.6(6)
N2 C6 C5 119.7(6)
N3 C6 C5 129.6(6)
N2 C7 C12 131.1(6)
N2 C7 C8 109.6(6)
C12 C7 C8 119.3(7)
C9 C8 N3 130.6(7)
C9 C8 C7 123.9(8)
N3 C8 C7 105.4(7)
C8 C9 C10 115.3(7)
C8 C9 H9 122.4
C10 C9 H9 122.4
C9 C10 C11 123.4(8)
C9 C10 H10 118.3
C11 C10 H10 118.3
C12 C11 C10 121.2(8)
C12 C11 H11 119.4
C10 C11 H11 119.4
C11 C12 C7 116.9(7)
C11 C12 H12 121.5
C7 C12 H12 121.5
N3 C13 H13A 109.5
N3 C13 H13B 109.5
H13A C13 H13B 109.5
N3 C13 H13C 109.5
H13A C13 H13C 109.5
H13B C13 H13C 109.5
C15 C14 N5 105.0(7)
C15 C14 C17 127.3(8)
N5 C14 C17 127.7(7)
C14 C15 C16 107.7(7)
C14 C15 H15 126.1
C16 C15 H15 126.1
N4 C16 C15 110.1(6)
N4 C16 C18 122.9(7)
C15 C16 C18 127.0(7)
C14 C17 H17A 109.5
C14 C17 H17B 109.5
H17A C17 H17B 109.5
C14 C17 H17C 109.5
H17A C17 H17C 109.5
H17B C17 H17C 109.5
C16 C18 H18A 109.5
C16 C18 H18B 109.5
H18A C18 H18B 109.5
C16 C18 H18C 109.5
H18A C18 H18C 109.5
H18B C18 H18C 109.5
C20 C19 C24 118.5(6)
C20 C19 P1 120.9(5)
C24 C19 P1 119.9(6)
C19 C20 C21 121.0(8)
C19 C20 H20 119.5
C21 C20 H20 119.5
C22 C21 C20 118.4(8)
C22 C21 H21 120.8
C20 C21 H21 120.8
C23 C22 C21 122.3(8)
C23 C22 H22 118.9
C21 C22 H22 118.9
C22 C23 C24 119.2(8)
C22 C23 H23 120.4
C24 C23 H23 120.4
C19 C24 C23 120.5(8)
C19 C24 H24 119.7
C23 C24 H24 119.7
C26 C25 C30 119.5(8)
C26 C25 P1 120.4(6)
C30 C25 P1 120.1(6)
C25 C26 C27 120.3(9)
C25 C26 H26 119.9
C27 C26 H26 119.9
C28 C27 C26 120.5(8)
C28 C27 H27 119.7
C26 C27 H27 119.7
C27 C28 C29 119.8(9)
C27 C28 H28 120.1
C29 C28 H28 120.1
C28 C29 C30 120.4(9)
C28 C29 H29 119.8
C30 C29 H29 119.8
C29 C30 C25 119.4(8)
C29 C30 H30 120.3
C25 C30 H30 120.3
C32 C31 C36 118.7(6)
C32 C31 P1 123.1(5)
C36 C31 P1 118.1(5)
C31 C32 C33 119.9(7)
C31 C32 H32 120.0
C33 C32 H32 120.0
C34 C33 C32 120.7(7)
C34 C33 H33 119.7
C32 C33 H33 119.7
C33 C34 C35 119.5(7)
C33 C34 H34 120.2
C35 C34 H34 120.2
C36 C35 C34 119.8(7)
C36 C35 H35 120.1
C34 C35 H35 120.1
C35 C36 C31 121.2(6)
C35 C36 H36 119.4
C31 C36 H36 119.4
O1 C37 H37A 109.5
O1 C37 H37B 109.4
H37A C37 H37B 109.5
O1 C37 H37C 109.5
H37A C37 H37C 109.5
H37B C37 H37C 109.5

loop_
_geom_bond_atom_site_label_1
_geom_bond_atom_site_label_2
_geom_bond_distance
Ru N1 1.968(5)
Ru N2 2.074(6)
Ru N4 2.100(6)
Ru P1 2.2909(16)
Ru Cl1 2.4523(15)
Ru Cl2 2.470(2)
P1 C31 1.833(6)
P1 C19 1.838(6)
P1 C25 1.849(8)
Cl2 H1 2.4629
N1 C1 1.311(10)
N1 C5 1.383(9)
N2 C6 1.361(8)
N2 C7 1.364(10)
N3 C6 1.364(9)
N3 C8 1.387(11)
N3 C13 1.454(10)
N4 C16 1.312(9)
N4 N5 1.381(8)
N5 C14 1.359(11)
N5 C1 1.430(10)
O1 C37 1.379(15)
O1 H1 0.8201
C1 C2 1.384(10)
C2 C3 1.374(13)
C2 H2 0.9300
C3 C4 1.319(13)
C3 H3 0.9300
C4 C5 1.418(10)
C4 H4 0.9300
C5 C6 1.431(11)
C7 C12 1.396(10)
C7 C8 1.413(10)
C8 C9 1.354(12)
C9 C10 1.356(13)
C9 H9 0.9300
C10 C11 1.399(13)
C10 H10 0.9300
C11 C12 1.364(11)
C11 H11 0.9300
C12 H12 0.9300
C13 H13A 0.9600
C13 H13B 0.9600
C13 H13C 0.9600
C14 C15 1.356(11)
C14 C17 1.482(11)
C15 C16 1.409(11)
C15 H15 0.9300
C16 C18 1.480(10)
C17 H17A 0.9600
C17 H17B 0.9600
C17 H17C 0.9600
C18 H18A 0.9600
C18 H18B 0.9600
C18 H18C 0.9600
C19 C20 1.369(11)
C19 C24 1.383(10)
C20 C21 1.391(11)
C20 H20 0.9300
C21 C22 1.378(15)
C21 H21 0.9300
C22 C23 1.323(15)
C22 H22 0.9300
C23 C24 1.404(11)
C23 H23 0.9300
C24 H24 0.9300
C25 C26 1.370(11)
C25 C30 1.403(11)
C26 C27 1.393(14)
C26 H26 0.9300
C27 C28 1.370(15)
C27 H27 0.9300
C28 C29 1.376(14)
C28 H28 0.9300
C29 C30 1.395(13)
C29 H29 0.9300
C30 H30 0.9300
C31 C32 1.377(9)
C31 C36 1.390(9)
C32 C33 1.395(10)
C32 H32 0.9300
C33 C34 1.367(12)
C33 H33 0.9300
C34 C35 1.384(11)
C34 H34 0.9300
C35 C36 1.371(10)
C35 H35 0.9300
C36 H36 0.9300
C37 H37A 0.9600
C37 H37B 0.9600
C37 H37C 0.9600

loop_
_geom_hbond_atom_site_label_D
_geom_hbond_atom_site_label_H
_geom_hbond_atom_site_label_A
_geom_hbond_distance_DH
_geom_hbond_distance_HA
_geom_hbond_distance_DA
_geom_hbond_angle_DHA
O1 H1 Cl2 0.82 2.46 3.131(16) 139.4

loop_
_geom_torsion_atom_site_label_1
_geom_torsion_atom_site_label_2
_geom_torsion_atom_site_label_3
_geom_torsion_atom_site_label_4
_geom_torsion
N1 Ru P1 C31 112.6(3)
N2 Ru P1 C31 -167.5(3)
N4 Ru P1 C31 35.2(3)
Cl1 Ru P1 C31 -68.7(2)
Cl2 Ru P1 C31 -26(3)
N1 Ru P1 C19 -6.6(3)
N2 Ru P1 C19 73.2(3)
N4 Ru P1 C19 -84.0(3)
Cl1 Ru P1 C19 172.0(3)
Cl2 Ru P1 C19 -145(3)
N1 Ru P1 C25 -126.0(3)
N2 Ru P1 C25 -46.1(3)
N4 Ru P1 C25 156.6(3)
Cl1 Ru P1 C25 52.7(2)
Cl2 Ru P1 C25 95(3)
N1 Ru Cl2 H1 -48.0
N2 Ru Cl2 H1 -127.7
N4 Ru Cl2 H1 29.4
P1 Ru Cl2 H1 90.8
Cl1 Ru Cl2 H1 133.5
N2 Ru N1 C1 176.5(5)
N4 Ru N1 C1 3.4(5)
P1 Ru N1 C1 -90.0(5)
Cl1 Ru N1 C1 109(2)
Cl2 Ru N1 C1 89.0(5)
N2 Ru N1 C5 -3.1(5)
N4 Ru N1 C5 -176.2(5)
P1 Ru N1 C5 90.5(5)
Cl1 Ru N1 C5 -71(3)
Cl2 Ru N1 C5 -90.5(5)
N1 Ru N2 C6 2.1(5)
N4 Ru N2 C6 18.7(8)
P1 Ru N2 C6 -90.1(4)
Cl1 Ru N2 C6 178.0(4)
Cl2 Ru N2 C6 90.9(4)
N1 Ru N2 C7 -167.8(8)
N4 Ru N2 C7 -151.2(7)
P1 Ru N2 C7 100.1(8)
Cl1 Ru N2 C7 8.1(8)
Cl2 Ru N2 C7 -79.0(8)
N1 Ru N4 C16 157.6(8)
N2 Ru N4 C16 140.8(7)
P1 Ru N4 C16 -110.4(7)
Cl1 Ru N4 C16 -18.1(7)
Cl2 Ru N4 C16 68.2(7)
N1 Ru N4 N5 -1.6(4)
N2 Ru N4 N5 -18.4(7)
P1 Ru N4 N5 90.4(4)
Cl1 Ru N4 N5 -177.3(4)
Cl2 Ru N4 N5 -90.9(4)
C16 N4 N5 C14 0.4(7)
Ru N4 N5 C14 166.8(5)
C16 N4 N5 C1 -166.5(6)
Ru N4 N5 C1 -0.1(7)
C5 N1 C1 C2 -4.6(10)
Ru N1 C1 C2 175.9(6)
C5 N1 C1 N5 175.2(6)
Ru N1 C1 N5 -4.3(8)
C14 N5 C1 N1 -161.3(7)
N4 N5 C1 N1 2.7(8)
C14 N5 C1 C2 18.5(11)
N4 N5 C1 C2 -177.6(7)
N1 C1 C2 C3 5.2(12)
N5 C1 C2 C3 -174.6(8)
C1 C2 C3 C4 -3.7(14)
C2 C3 C4 C5 1.8(15)
C1 N1 C5 C4 2.3(10)
Ru N1 C5 C4 -178.1(6)
C1 N1 C5 C6 -176.3(6)
Ru N1 C5 C6 3.3(8)
C3 C4 C5 N1 -1.0(12)
C3 C4 C5 C6 177.3(8)
C7 N2 C6 N3 -3.1(8)
Ru N2 C6 N3 -176.6(5)
C7 N2 C6 C5 172.5(6)
Ru N2 C6 C5 -1.0(8)
C8 N3 C6 N2 2.3(8)
C13 N3 C6 N2 176.4(8)
C8 N3 C6 C5 -172.8(7)
C13 N3 C6 C5 1.4(13)
N1 C5 C6 N2 -1.4(9)
C4 C5 C6 N2 -179.7(8)
N1 C5 C6 N3 173.3(7)
C4 C5 C6 N3 -5.0(13)
C6 N2 C7 C12 -175.8(7)
Ru N2 C7 C12 -5.6(13)
C6 N2 C7 C8 2.7(8)
Ru N2 C7 C8 172.8(6)
C6 N3 C8 C9 175.5(8)
C13 N3 C8 C9 1.0(14)
C6 N3 C8 C7 -0.6(8)
C13 N3 C8 C7 -175.1(8)
N2 C7 C8 C9 -177.7(7)
C12 C7 C8 C9 1.0(12)
N2 C7 C8 N3 -1.3(9)
C12 C7 C8 N3 177.4(6)
N3 C8 C9 C10 -174.7(8)
C7 C8 C9 C10 0.7(12)
C8 C9 C10 C11 -1.7(13)
C9 C10 C11 C12 1.1(14)
C10 C11 C12 C7 0.6(12)
N2 C7 C12 C11 176.7(8)
C8 C7 C12 C11 -1.6(11)
N4 N5 C14 C15 0.5(8)
C1 N5 C14 C15 164.9(7)
N4 N5 C14 C17 -179.1(7)
C1 N5 C14 C17 -14.7(12)
N5 C14 C15 C16 -1.2(8)
C17 C14 C15 C16 178.5(7)
N5 N4 C16 C15 -1.1(7)
Ru N4 C16 C15 -161.2(6)
N5 N4 C16 C18 177.9(6)
Ru N4 C16 C18 17.8(11)
C14 C15 C16 N4 1.5(9)
C14 C15 C16 C18 -177.5(7)
C31 P1 C19 C20 -47.5(6)
C25 P1 C19 C20 -150.3(6)
Ru P1 C19 C20 79.7(6)
C31 P1 C19 C24 142.3(5)
C25 P1 C19 C24 39.6(6)
Ru P1 C19 C24 -90.4(6)
C24 C19 C20 C21 0.2(11)
P1 C19 C20 C21 -170.1(6)
C19 C20 C21 C22 0.0(13)
C20 C21 C22 C23 0.1(14)
C21 C22 C23 C24 -0.6(14)
C20 C19 C24 C23 -0.6(11)
P1 C19 C24 C23 169.8(6)
C22 C23 C24 C19 0.8(12)
C31 P1 C25 C26 123.7(5)
C19 P1 C25 C26 -130.1(5)
Ru P1 C25 C26 -6.3(6)
C31 P1 C25 C30 -54.9(6)
C19 P1 C25 C30 51.3(6)
Ru P1 C25 C30 175.2(5)
C30 C25 C26 C27 -3.4(11)
P1 C25 C26 C27 178.1(6)
C25 C26 C27 C28 1.8(13)
C26 C27 C28 C29 1.5(13)
C27 C28 C29 C30 -3.1(12)
C28 C29 C30 C25 1.5(12)
C26 C25 C30 C29 1.8(11)
P1 C25 C30 C29 -179.7(6)
C19 P1 C31 C32 -26.7(7)
C25 P1 C31 C32 78.2(6)
Ru P1 C31 C32 -149.8(5)
C19 P1 C31 C36 157.4(5)
C25 P1 C31 C36 -97.7(6)
Ru P1 C31 C36 34.3(6)
C36 C31 C32 C33 0.2(11)
P1 C31 C32 C33 -175.7(6)
C31 C32 C33 C34 -1.8(13)
C32 C33 C34 C35 3.7(13)
C33 C34 C35 C36 -4.1(12)
C34 C35 C36 C31 2.5(11)
C32 C31 C36 C35 -0.6(11)
P1 C31 C36 C35 175.5(6)
